data_7209248
loop_
_publ_author_name
'Ch\;eci\'nska, Lilianna'
'Morgenroth, Wolfgang'
'Paulmann, Carsten'
'Jayatilaka, Dylan'
'Dittrich, Birger'

_publ_section_title
;
 A comparison of electron density from Hirshfeld-atom refinement, X-ray
 wavefunction refinement and multipole refinement on three urea
 derivatives
;
_journal_issue 11
_journal_name_full CrystEngComm
_journal_page_first 2084
_journal_paper_doi 10.1039/c2ce26964c
_journal_volume 15
_journal_year 2013
_chemical_formula_moiety 'C7 H8 N2 O'
_chemical_formula_sum 'C7 H8 N2 O'
_chemical_formula_weight 136.15
_chemical_name_common N-phenylurea
_chemical_name_systematic
;
N-phenylurea
;
_space_group_IT_number 4
_symmetry_cell_setting monoclinic
_symmetry_Int_Tables_number 4
_symmetry_space_group_name_Hall 'P 2yb'
_symmetry_space_group_name_H-M 'P 1 21 1'
_audit_creation_method XD2006
_cell_angle_alpha 90.00
_cell_angle_beta 95.57(3)
_cell_angle_gamma 90.00
_cell_formula_units_Z 2
_cell_length_a 4.634(1)
_cell_length_b 5.292(1)
_cell_length_c 13.943(3)
_cell_measurement_temperature 100(2)
_cell_volume 340.31(12)
_computing_cell_refinement 'XDS (Kabsch, 1993; 2010)'
_computing_data_collection 'MarCCD (Paulmann & Morgenroth, 2006)'
_computing_data_reduction 'XDS (Kabsch, 1993; 2010)'
_computing_structure_refinement 'Volkov et al, (2006)'
_computing_structure_solution 'SHELXS-97 (Sheldrick, 2008)'
_diffrn_ambient_temperature 100(2)
_diffrn_detector_type 'MarCCD detector'
_diffrn_measured_fraction_theta_full 0.977
_diffrn_measured_fraction_theta_max 0.977
_diffrn_measurement_device_type 'Huber diffractometer'
_diffrn_measurement_method '\f scan'
_diffrn_radiation_monochromator graphite
_diffrn_radiation_source synchrotron
_diffrn_radiation_type synchrotron
_diffrn_radiation_wavelength 0.60000
_diffrn_reflns_av_R_equivalents 0.0312
_diffrn_reflns_av_sigmaI/netI 0.0152
_diffrn_reflns_limit_h_max 11
_diffrn_reflns_limit_h_min -10
_diffrn_reflns_limit_k_max 8
_diffrn_reflns_limit_k_min -12
_diffrn_reflns_limit_l_max 31
_diffrn_reflns_limit_l_min -34
_diffrn_reflns_number 38147
_diffrn_reflns_theta_full 47.03
_diffrn_reflns_theta_max 47.03
_diffrn_reflns_theta_min 2.48
_exptl_absorpt_coefficient_mu 0.092
_exptl_absorpt_correction_type none
_exptl_crystal_colour colourless
_exptl_crystal_density_diffrn 1.329
_exptl_crystal_density_method 'not measured'
_exptl_crystal_description plate
_exptl_crystal_F_000 144
_exptl_crystal_size_max 0.6
_exptl_crystal_size_mid 0.15
_exptl_crystal_size_min 0.08
_refine_diff_density_max 0.131
_refine_diff_density_min -0.174
_refine_diff_density_rms 0.031
_refine_ls_extinction_method none
_refine_ls_goodness_of_fit_ref 2.072
_refine_ls_hydrogen_treatment noref
_refine_ls_matrix_type full
_refine_ls_number_parameters 229
_refine_ls_number_reflns 5294
_refine_ls_number_restraints 0
_refine_ls_R_factor_all 0.021
_refine_ls_R_factor_gt 0.02
_refine_ls_R_Fsqd_factor 0.028
_refine_ls_shift/su_max 0
_refine_ls_structure_factor_coef Fsqd
_refine_ls_weighting_details
;
calc w2 = 1/[s^2^(Fo^2^)]
;
_refine_ls_weighting_scheme calc
_refine_ls_wR_factor_ref 0.04
_reflns_number_gt 5095
_reflns_number_total 5336
_reflns_threshold_expression >2\s(I)
_cod_data_source_file c2ce26964c.txt
_cod_data_source_block phurea
_cod_original_sg_symbol_H-M 'P 2(1)'
_cod_database_code 7209248

loop_
_space_group_symop_id
_space_group_symop_operation_xyz
1 +X,+Y,+Z
2 -X,1/2+Y,-Z

loop_
_atom_local_axes_atom_label
_atom_local_axes_atom0
_atom_local_axes_ax1
_atom_local_axes_atom1
_atom_local_axes_atom2
_atom_local_axes_ax2
O(1) C(1) Z O(1) N(1) Y
N(1) C(1) X N(1) C(11) Y
N(2) C(1) X N(2) H(2A) Y
C(1) O(1) Z C(1) N(2) Y
C(11) C(12) X C(11) C(16) Y
C(12) C(13) X C(12) C(11) Y
C(13) C(14) X C(13) C(12) Y
C(14) C(15) X C(14) C(13) Y
C(15) C(14) -X C(15) C(16) Y
C(16) C(15) -X C(16) C(11) Y
H(1) N(1) Z H(1) C(1) Y
H(2A) N(2) Z H(2A) C(1) Y
H(2B) N(2) Z H(2B) C(1) Y
H(12) C(12) Z H(12) C(13) Y
H(13) C(13) Z H(13) C(14) Y
H(14) C(14) Z H(14) C(15) Y
H(15) C(15) -Z H(15) C(14) Y
H(16) C(16) -Z H(16) C(15) Y

loop_
_atom_rho_multipole_atom_label
_atom_rho_multipole_coeff_Pv
_atom_rho_multipole_coeff_P00
_atom_rho_multipole_coeff_P11
_atom_rho_multipole_coeff_P1-1
_atom_rho_multipole_coeff_P10
_atom_rho_multipole_coeff_P20
_atom_rho_multipole_coeff_P21
_atom_rho_multipole_coeff_P2-1
_atom_rho_multipole_coeff_P22
_atom_rho_multipole_coeff_P2-2
_atom_rho_multipole_coeff_P30
_atom_rho_multipole_coeff_P31
_atom_rho_multipole_coeff_P3-1
_atom_rho_multipole_coeff_P32
_atom_rho_multipole_coeff_P3-2
_atom_rho_multipole_coeff_P33
_atom_rho_multipole_coeff_P3-3
_atom_rho_multipole_coeff_P40
_atom_rho_multipole_coeff_P41
_atom_rho_multipole_coeff_P4-1
_atom_rho_multipole_coeff_P42
_atom_rho_multipole_coeff_P4-2
_atom_rho_multipole_coeff_P43
_atom_rho_multipole_coeff_P4-3
_atom_rho_multipole_coeff_P44
_atom_rho_multipole_coeff_P4-4
_atom_rho_multipole_kappa
_atom_rho_multipole_kappa_prime0
_atom_rho_multipole_kappa_prime1
_atom_rho_multipole_kappa_prime2
_atom_rho_multipole_kappa_prime3
_atom_rho_multipole_kappa_prime4
_atom_rho_multipole_radial_slater_n0
_atom_rho_multipole_radial_slater_zeta0
_atom_rho_multipole_radial_slater_n1
_atom_rho_multipole_radial_slater_zeta1
_atom_rho_multipole_radial_slater_n2
_atom_rho_multipole_radial_slater_zeta2
_atom_rho_multipole_radial_slater_n3
_atom_rho_multipole_radial_slater_zeta3
_atom_rho_multipole_radial_slater_n4
_atom_rho_multipole_radial_slater_zeta4
O(1) 6.31(3) 0 -0.005(7) 0.001(7) -0.077(6) -0.100(6) -0.014(6) -0.008(5) -0.030(8) 0.008(6) 0.038(6) -0.001(6) -0.014(6) 0.019(8) 0.008(5) -0.012(6) -0.008(7) 0.041(7) 0.015(7) -0.034(6) 0.016(8) 0.033(7) -0.002(7) 0.024(8) 0.007(7) -0.007(8) 0.991(2) 1 1 1 1 1 2 4.466 2 4.466 2 4.466 3 4.466 4 4.466
N(1) 5.31(4) 0 -0.036(8) -0.011(8) 0 0.044(8) 0 0 0.015(7) -0.040(7) 0 0.043(8) -0.007(8) 0 0 0.175(8) -0.002(7) 0.040(11) 0 0 -0.003(9) -0.030(10) 0 0 -0.024(9) -0.019(9) 0.996(3) 1 1 1 1 1 2 3.83936 2 3.83936 2 3.83936 3 3.83936 4 3.83936
N(2) 5.27(4) 0 0.007(8) 0.018(8) 0 0.030(9) 0 0 -0.017(7) 0.065(7) 0 0.028(9) 0.003(9) 0 0 0.187(8) 0.008(7) 0.031(11) 0 0 -0.034(9) 0.028(10) 0 0 -0.032(8) 0.006(8) 0.997(3) 1 1 1 1 1 2 3.83936 2 3.83936 2 3.83936 3 3.83936 4 3.83936
C(1) 3.67(4) 0 0 0 0.038(10) 0.102(9) 0 0 -0.155(10) 0 0.270(11) 0 0 0.190(13) 0 0 0 0.038(14) 0 0 -0.060(15) 0 0 0 -0.005(11) 0 1.031(5) 1 1 1 1 1 2 3.1762 2 3.1762 2 3.1762 3 3.1762 4 3.1762
C(11) 3.90(6) 0 0.086(10) 0.149(10) 0 -0.186(10) 0 0 0.014(9) -0.063(9) 0 0.029(9) -0.003(10) 0 0 0.189(13) -0.019(10) 0.039(14) 0 0 0.008(11) 0.032(13) 0 0 -0.008(11) 0.021(14) 1.029(5) 1 1 1 1 1 2 3.1762 2 3.1762 2 3.1762 3 3.1762 4 3.1762
C(12) 3.95(4) 0 0.039(10) 0.083(9) 0 -0.149(8) 0 0 0.030(8) -0.010(8) 0 -0.014(9) 0.043(8) 0 0 0.215(10) 0.020(8) 0.025(11) 0 0 -0.029(10) -0.002(10) 0 0 -0.034(10) -0.008(10) 1.029(4) 1 1 1 1 1 2 3.1762 2 3.1762 2 3.1762 3 3.1762 4 3.1762
C(13) 3.98(4) 0 0.103(11) 0.051(10) 0 -0.165(10) 0 0 0.011(9) -0.016(9) 0 0.022(9) 0.051(9) 0 0 0.238(10) 0.022(9) 0.031(13) 0 0 -0.017(11) 0.021(11) 0 0 -0.030(11) 0.000(11) 1.019(4) 1 1 1 1 1 2 3.1762 2 3.1762 2 3.1762 3 3.1762 4 3.1762
C(14) 3.91(6) 0 0.012(12) 0.049(13) 0 -0.150(13) 0 0 -0.004(10) -0.017(12) 0 0.012(11) 0.041(11) 0 0 0.192(15) -0.015(11) 0.025(17) 0 0 -0.039(14) -0.024(16) 0 0 -0.044(12) -0.014(15) 1.035(6) 1 1 1 1 1 2 3.1762 2 3.1762 2 3.1762 3 3.1762 4 3.1762
C(15) 3.9784 0 0.1028 0.0505 0 -0.1646 0 0 0.0107 -0.0164 0 0.0224 0.0507 0 0 0.238 0.0218 0.0311 0 0 -0.0166 0.0213 0 0 -0.0297 0.0003 1.019(4) 1 1 1 1 1 2 3.1762 2 3.1762 2 3.1762 3 3.1762 4 3.1762
C(16) 3.9547 0 0.0385 0.0828 0 -0.1494 0 0 0.0298 -0.01 0 -0.0139 0.0433 0 0 0.2146 0.0202 0.0246 0 0 -0.0285 -0.0019 0 0 -0.034 -0.0076 1.029(4) 1 1 1 1 1 2 3.1762 2 3.1762 2 3.1762 3 3.1762 4 3.1762
H(1) 0.714(15) 0 0 0 0.128(9) 0 0 0 0 0 0 0 0 0 0 0 0 0 0 0 0 0 0 0 0 0 1.13 1.29 1.29 1.29 1.29 1.29 0 2 1 2 2 2 3 2 4 2
H(2A) 0.721(16) 0 0 0 0.124(9) 0 0 0 0 0 0 0 0 0 0 0 0 0 0 0 0 0 0 0 0 0 1.13 1.29 1.29 1.29 1.29 1.29 0 2 1 2 2 2 3 2 4 2
H(2B) 0.771(17) 0 0 0 0.119(10) 0 0 0 0 0 0 0 0 0 0 0 0 0 0 0 0 0 0 0 0 0 1.13 1.29 1.29 1.29 1.29 1.29 0 2 1 2 2 2 3 2 4 2
H(12) 1.111(11) 0 0 0 0.174(6) 0 0 0 0 0 0 0 0 0 0 0 0 0 0 0 0 0 0 0 0 0 1.13 1.29 1.29 1.29 1.29 1.29 0 2 1 2 2 2 3 2 4 2
H(13) 1.1109 0 0 0 0.1736 0 0 0 0 0 0 0 0 0 0 0 0 0 0 0 0 0 0 0 0 0 1.13 1.29 1.29 1.29 1.29 1.29 0 2 1 2 2 2 3 2 4 2
H(14) 1.1109 0 0 0 0.1736 0 0 0 0 0 0 0 0 0 0 0 0 0 0 0 0 0 0 0 0 0 1.13 1.29 1.29 1.29 1.29 1.29 0 2 1 2 2 2 3 2 4 2
H(15) 1.1109 0 0 0 0.1736 0 0 0 0 0 0 0 0 0 0 0 0 0 0 0 0 0 0 0 0 0 1.13 1.29 1.29 1.29 1.29 1.29 0 2 1 2 2 2 3 2 4 2
H(16) 1.1109 0 0 0 0.1736 0 0 0 0 0 0 0 0 0 0 0 0 0 0 0 0 0 0 0 0 0 1.13 1.29 1.29 1.29 1.29 1.29 0 2 1 2 2 2 3 2 4 2

loop_
_atom_site_aniso_label
_atom_site_aniso_U_11
_atom_site_aniso_U_22
_atom_site_aniso_U_33
_atom_site_aniso_U_12
_atom_site_aniso_U_13
_atom_site_aniso_U_23
O(1) 0.00598(4) 0.01662(8) 0.01520(6) 0.00055(5) 0.00060(4) -0.00035(6)
N(1) 0.00706(5) 0.01794(8) 0.01362(5) 0.00020(4) 0.00071(4) -0.00468(6)
N(2) 0.00819(5) 0.02133(9) 0.01715(6) -0.00097(5) 0.00201(4) -0.00795(7)
C(1) 0.00609(4) 0.01296(6) 0.01119(5) 0.00007(4) 0.00068(3) -0.00048(5)
C(11) 0.00996(5) 0.01303(7) 0.01203(6) 0.00020(5) 0.00179(4) -0.00104(5)
C(12) 0.01743(7) 0.01407(8) 0.01624(7) 0.00428(6) 0.00166(6) -0.00020(6)
C(13) 0.02403(10) 0.01669(9) 0.02258(10) 0.00696(8) 0.00393(8) -0.00329(8)
C(14) 0.02391(10) 0.01959(11) 0.01928(9) 0.00147(9) 0.00665(8) -0.00597(8)
C(15) 0.02393(10) 0.02375(11) 0.01341(7) 0.00243(9) 0.00201(7) -0.00447(7)
C(16) 0.01785(8) 0.02084(10) 0.01292(7) 0.00450(7) -0.00070(5) -0.00291(6)
H(1) 0.01217 0.051085 0.037603 0.000322 0.002741 -0.019337
H(2A) 0.013022 0.0523 0.042437 0.00071 0.002835 -0.020847
H(2B) 0.021214 0.033853 0.030836 -0.004976 -0.000133 -0.013093
H(12) 0.044643 0.032115 0.024354 0.012479 -0.005616 0.001721
H(13) 0.053172 0.037437 0.049236 0.027344 -0.002102 -0.008457
H(14) 0.050309 0.042761 0.033577 0.007015 0.01361 -0.01652
H(15) 0.054138 0.051518 0.020382 0.008 -0.005419 -0.008282
H(16) 0.041151 0.044104 0.032035 0.022206 -0.011142 -0.00704

loop_
_atom_site_label
_atom_site_fract_x
_atom_site_fract_y
_atom_site_fract_z
_atom_site_occupancy
_atom_site_symmetry_multiplicity
_atom_site_U_iso_or_equiv
O(1) -0.06246(4) 0.011193 0.102448(15) 1 2 0.013
N(1) 0.38385(4) 0.12734(7) 0.175346(14) 1 2 0.013
N(2) 0.34648(4) -0.14327(7) 0.045857(16) 1 2 0.016
C(1) 0.20829(4) -0.00186(6) 0.107787(12) 1 2 0.010
C(11) 0.28349(4) 0.28253(7) 0.248083(15) 1 2 0.012
C(12) 0.06737(5) 0.46492(7) 0.227086(18) 1 2 0.016
C(13) -0.01542(6) 0.62063(8) 0.30047(2) 1 2 0.021
C(14) 0.11824(7) 0.59857(8) 0.39463(2) 1 2 0.021
C(15) 0.33441(7) 0.41758(8) 0.415017(19) 1 2 0.020
C(16) 0.41594(5) 0.25922(8) 0.342222(17) 1 2 0.017
H(1) 0.596964 0.102406 0.168848 1 2 0.034
H(2A) 0.564734 -0.155156 0.051348 1 2 0.036
H(2B) 0.224673 -0.258677 0.000817 1 2 0.029
H(12) -0.026616 0.49115 0.153718 1 2 0.034
H(13) -0.176808 0.765645 0.282853 1 2 0.047
H(14) 0.056443 0.71016 0.454377 1 2 0.042
H(15) 0.438473 0.410615 0.48771 1 2 0.043
H(16) 0.573727 0.111549 0.359713 1 2 0.040

loop_
_geom_angle_atom_site_label_1
_geom_angle_atom_site_label_2
_geom_angle_atom_site_label_3
_geom_angle
_geom_angle_site_symmetry_1
_geom_angle_site_symmetry_2
_geom_angle_site_symmetry_3
_geom_angle_publ_flag
C(1) N(1) C(11) 124.62(4) 1_555 1_555 1_555 yes
C(1) N(1) H(1) 113.26 1_555 1_555 1_555 yes
C(11) N(1) H(1) 122.12 1_555 1_555 1_555 yes
C(1) N(2) H(2A) 121.35 1_555 1_555 1_555 yes
C(1) N(2) H(2B) 117.539 1_555 1_555 1_555 yes
H(2A) N(2) H(2B) 120.39 1_555 1_555 1_555 yes
O(1) C(1) N(1) 122.66(4) 1_555 1_555 1_555 yes
O(1) C(1) N(2) 121.84(4) 1_555 1_555 1_555 yes
N(1) C(1) N(2) 115.50(4) 1_555 1_555 1_555 yes
N(1) C(11) C(12) 121.80(4) 1_555 1_555 1_555 yes
N(1) C(11) C(16) 118.38(4) 1_555 1_555 1_555 yes
C(12) C(11) C(16) 119.75(2) 1_555 1_555 1_555 yes
C(11) C(12) C(13) 119.68(2) 1_555 1_555 1_555 yes
C(11) C(12) H(12) 120.02 1_555 1_555 1_555 yes
C(13) C(12) H(12) 120.23 1_555 1_555 1_555 yes
C(12) C(13) C(14) 120.64(3) 1_555 1_555 1_555 yes
C(12) C(13) H(13) 119.00 1_555 1_555 1_555 yes
C(14) C(13) H(13) 120.28 1_555 1_555 1_555 yes
C(13) C(14) C(15) 119.44(3) 1_555 1_555 1_555 yes
C(13) C(14) H(14) 123.36 1_555 1_555 1_555 yes
C(15) C(14) H(14) 117.15 1_555 1_555 1_555 yes
C(14) C(15) C(16) 120.24(3) 1_555 1_555 1_555 yes
C(14) C(15) H(15) 117.45 1_555 1_555 1_555 yes
C(16) C(15) H(15) 122.28 1_555 1_555 1_555 yes
C(11) C(16) C(15) 120.26(2) 1_555 1_555 1_555 yes
C(11) C(16) H(16) 120.03 1_555 1_555 1_555 yes
C(15) C(16) H(16) 119.63 1_555 1_555 1_555 yes

loop_
_geom_bond_atom_site_label_1
_geom_bond_atom_site_label_2
_geom_bond_distance
_geom_bond_site_symmetry_1
_geom_bond_site_symmetry_2
_geom_bond_publ_flag
O(1) C(1) 1.2515(2) 1_555 1_555 yes
N(1) C(1) 1.3667(3) 1_555 1_555 yes
N(1) C(11) 1.4180(3) 1_555 1_555 yes
N(1) H(1) 1.00912 1_555 1_555 yes
N(2) C(1) 1.3502(3) 1_555 1_555 yes
N(2) H(2A) 1.0088 1_555 1_555 yes
N(2) H(2B) 1.0085 1_555 1_555 yes
C(11) C(12) 1.4012(3) 1_555 1_555 yes
C(11) C(16) 1.3994(3) 1_555 1_555 yes
C(12) C(13) 1.3962(4) 1_555 1_555 yes
C(12) H(12) 1.0812 1_555 1_555 yes
C(13) C(14) 1.4012(5) 1_555 1_555 yes
C(13) H(13) 1.0830 1_555 1_555 yes
C(14) C(15) 1.3951(5) 1_555 1_555 yes
C(14) H(14) 1.0821 1_555 1_555 yes
C(15) C(16) 1.3963(4) 1_555 1_555 yes
C(15) H(15) 1.0800 1_555 1_555 yes
C(16) H(16) 1.0817 1_555 1_555 yes
